data_1551986
loop_
_publ_author_name
'Guru, Murali Mohan'
'De, Sriman'
'Dutta, Sayan'
'Koley, Debasis'
'Maji, Biplab'

_publ_section_title
;
 B(C6F5)3-Catalyzed Dehydrogenative Cyclization of N-Tosylhydrazones and
 Anilines via a Lewis Adduct: A Combined Experimental and Computational
 Investigations
;
_journal_name_full 'Chemical Science'
_journal_paper_doi 10.1039/C9SC02492A
_journal_year 2019
_chemical_formula_moiety 'C27 H20 Cl N3 O'
_chemical_formula_sum 'C27 H20 Cl N3 O'
_chemical_formula_weight 437.91
_space_group_crystal_system monoclinic
_space_group_IT_number 14
_space_group_name_Hall '-P 2yn'
_space_group_name_H-M_alt 'P 1 21/n 1'
_symmetry_space_group_name_Hall '-P 2yn'
_symmetry_space_group_name_H-M 'P 1 21/n 1'
_atom_sites_solution_hydrogens geom
_atom_sites_solution_primary dual
_audit_creation_date 2018-09-10
_audit_creation_method
;
Olex2 1.2
(compiled 2018.05.29 svn.r3508 for OlexSys, GUI svn.r5506)
;
_audit_update_record
;
2018-09-10 deposited with the CCDC.    2019-07-05 downloaded from the CCDC.
;
_cell_angle_alpha 90
_cell_angle_beta 108.153(4)
_cell_angle_gamma 90
_cell_formula_units_Z 4
_cell_length_a 8.3302(3)
_cell_length_b 24.2725(8)
_cell_length_c 11.2388(5)
_cell_measurement_reflns_used 6888
_cell_measurement_temperature 100.00(10)
_cell_measurement_theta_max 27.4550
_cell_measurement_theta_min 2.0580
_cell_volume 2159.32(15)
_computing_cell_refinement 'CrysAlisPro 1.171.38.43f (Rigaku OD, 2015)'
_computing_data_collection 'CrysAlisPro 1.171.38.43f (Rigaku OD, 2015)'
_computing_data_reduction 'CrysAlisPro 1.171.38.43f (Rigaku OD, 2015)'
_computing_molecular_graphics 'Olex2 (Dolomanov et al., 2009)'
_computing_publication_material 'Olex2 (Dolomanov et al., 2009)'
_computing_structure_refinement 'ShelXL (Sheldrick, 2015)'
_computing_structure_solution 'ShelXT (Sheldrick, 2015)'
_diffrn_ambient_environment N~2~
_diffrn_ambient_temperature 100.00(10)
_diffrn_detector 'CCD plate'
_diffrn_detector_area_resol_mean 7.9580
_diffrn_detector_type Eos
_diffrn_measured_fraction_theta_full 1.000
_diffrn_measured_fraction_theta_max 0.926
_diffrn_measurement_details
;
List of Runs (angles in degrees, time in seconds):

  # Type    Start    End  Width  t~exp~   \w     \q     \k     \f   Frames
#--------------------------------------------------------------------------
  1  \w    -11.00 103.00   1.00   40.00    --   26.72  57.00  60.00  114
  2  \w    -58.00  70.00   1.00   40.00    --   26.72 -77.00-150.00  128
  3  \w    -61.00  52.00   1.00   40.00    --  -23.50  57.00 150.00  113
  4  \w    -20.00  32.00   1.00   40.00    --  -23.50 -99.00  90.00   52
  5  \w     35.00 121.00   1.00   40.00    --   26.72 178.00 120.00   86
  6  \w    -49.00 -11.00   1.00   40.00    --   26.72 -57.00 -60.00   38
  7  \w    -29.00 108.00   1.00   40.00    --   26.72  38.00 -90.00  137
;
_diffrn_measurement_device 'four-circle diffractometer'
_diffrn_measurement_device_type 'SuperNova, Dual, Cu at zero, Eos'
_diffrn_measurement_method '\w scans'
_diffrn_orient_matrix_type 'CrysAlisPro convention (1999,Acta A55,543-557)'
_diffrn_orient_matrix_UB_11 0.0354771000
_diffrn_orient_matrix_UB_12 -0.0267842000
_diffrn_orient_matrix_UB_13 0.0116422000
_diffrn_orient_matrix_UB_21 0.0579130000
_diffrn_orient_matrix_UB_22 0.0069169000
_diffrn_orient_matrix_UB_23 -0.0324559000
_diffrn_orient_matrix_UB_31 0.0584717000
_diffrn_orient_matrix_UB_32 0.0094029000
_diffrn_orient_matrix_UB_33 0.0567610000
_diffrn_radiation_monochromator mirror
_diffrn_radiation_probe x-ray
_diffrn_radiation_type MoK\a
_diffrn_radiation_wavelength 0.71073
_diffrn_reflns_av_R_equivalents 0.0411
_diffrn_reflns_av_unetI/netI 0.0347
_diffrn_reflns_Laue_measured_fraction_full 1.000
_diffrn_reflns_Laue_measured_fraction_max 0.926
_diffrn_reflns_limit_h_max 10
_diffrn_reflns_limit_h_min -10
_diffrn_reflns_limit_k_max 31
_diffrn_reflns_limit_k_min -30
_diffrn_reflns_limit_l_max 14
_diffrn_reflns_limit_l_min -14
_diffrn_reflns_number 20055
_diffrn_reflns_point_group_measured_fraction_full 1.000
_diffrn_reflns_point_group_measured_fraction_max 0.926
_diffrn_reflns_theta_full 25.242
_diffrn_reflns_theta_max 27.576
_diffrn_reflns_theta_min 1.678
_diffrn_source 'micro-focus sealed X-ray tube'
_diffrn_source_type 'SuperNova (Mo) X-ray Source'
_exptl_absorpt_coefficient_mu 0.202
_exptl_absorpt_correction_T_max 1.00000
_exptl_absorpt_correction_T_min 0.62600
_exptl_absorpt_correction_type multi-scan
_exptl_absorpt_process_details
;
CrysAlisPro 1.171.38.43f (Rigaku Oxford Diffraction, 2015)
Empirical absorption correction using spherical harmonics,
 implemented in SCALE3 ABSPACK scaling algorithm.
;
_exptl_crystal_colour colourless
_exptl_crystal_colour_primary colourless
_exptl_crystal_density_diffrn 1.347
_exptl_crystal_description block
_exptl_crystal_F_000 912
_exptl_crystal_size_max 0.27
_exptl_crystal_size_mid 0.22
_exptl_crystal_size_min 0.17
_refine_diff_density_max 0.274
_refine_diff_density_min -0.307
_refine_diff_density_rms 0.060
_refine_ls_extinction_method none
_refine_ls_goodness_of_fit_ref 1.172
_refine_ls_hydrogen_treatment constr
_refine_ls_matrix_type full
_refine_ls_number_parameters 290
_refine_ls_number_reflns 4629
_refine_ls_number_restraints 0
_refine_ls_restrained_S_all 1.172
_refine_ls_R_factor_all 0.0595
_refine_ls_R_factor_gt 0.0488
_refine_ls_shift/su_max 0.001
_refine_ls_shift/su_mean 0.000
_refine_ls_structure_factor_coef Fsqd
_refine_ls_weighting_details 'w=1/[\s^2^(Fo^2^)+(0.0419P)^2^+1.9399P] where P=(Fo^2^+2Fc^2^)/3'
_refine_ls_weighting_scheme calc
_refine_ls_wR_factor_gt 0.1193
_refine_ls_wR_factor_ref 0.1279
_reflns_Friedel_coverage 0.000
_reflns_number_gt 4003
_reflns_number_total 4629
_reflns_threshold_expression 'I > 2\s(I)'
_cod_data_source_file c9sc02492a2.cif
_cod_data_source_block mmg80
_cod_database_code 1551986
_shelx_shelxl_version_number 2014/7
_chemical_oxdiff_formula 'C H N O Cl'
_shelx_space_group_comment
;
The symmetry employed for this shelxl refinement is uniquely defined
by the following loop, which should always be used as a source of
symmetry information in preference to the above space-group names.
They are only intended as comments.
;
_shelx_estimated_absorpt_t_max 0.966
_shelx_estimated_absorpt_t_min 0.947
_reflns_odcompleteness_completeness 99.98
_reflns_odcompleteness_iscentric 1
_reflns_odcompleteness_theta 25.63
_olex2_refinement_description
;
1. Fixed Uiso
 At 1.2 times of:
  All C(H) groups
 At 1.5 times of:
  All C(H,H,H) groups
2.a Aromatic/amide H refined with riding coordinates:
 C25(H25), C24(H24), C21(H21), C9(H9), C13(H13), C22(H22), C4(H4), C12(H12),
 C10(H10), C27(H27), C5(H5), C19(H19), C15(H15), C16(H16), C18(H18), C17(H17),
 C7(H7)
2.b Idealised Me refined as rotating group:
 C26(H26A,H26B,H26C)
;
_olex2_date_sample_data_collection 2018-09-07
_olex2_submission_special_instructions 'No special instructions were received'
_oxdiff_exptl_absorpt_empirical_details
;
Empirical correction (ABSPACK) includes:
- Absorption correction using spherical harmonics
- Frame scaling
;
_oxdiff_exptl_absorpt_empirical_full_max 1.419
_oxdiff_exptl_absorpt_empirical_full_min 0.442

loop_
_space_group_symop_operation_xyz
'x, y, z'
'-x+1/2, y+1/2, -z+1/2'
'-x, -y, -z'
'x-1/2, -y-1/2, z-1/2'

loop_
_atom_site_label
_atom_site_type_symbol
_atom_site_fract_x
_atom_site_fract_y
_atom_site_fract_z
_atom_site_U_iso_or_equiv
_atom_site_adp_type
_atom_site_occupancy
_atom_site_site_symmetry_order
_atom_site_calc_flag
_atom_site_refinement_flags_posn
Cl1 Cl 0.22705(6) 0.55457(2) 1.05363(5) 0.02237(15) Uani 1 1 d .
N1 N 0.2963(2) 0.50367(7) 0.55596(16) 0.0160(4) Uani 1 1 d .
O1 O 0.3417(2) 0.24058(7) 0.70680(17) 0.0360(4) Uani 1 1 d .
N2 N 0.2817(2) 0.51531(7) 0.35826(16) 0.0175(4) Uani 1 1 d .
N3 N 0.2829(2) 0.45931(7) 0.38217(16) 0.0185(4) Uani 1 1 d .
C1 C 0.2888(2) 0.54135(9) 0.46240(18) 0.0161(4) Uani 1 1 d .
C8 C 0.2826(2) 0.60185(9) 0.46945(19) 0.0170(4) Uani 1 1 d .
C20 C 0.2830(3) 0.51474(8) 0.67862(18) 0.0153(4) Uani 1 1 d .
C2 C 0.2900(2) 0.45290(9) 0.49979(19) 0.0163(4) Uani 1 1 d .
C25 C 0.4222(3) 0.53221(8) 0.77524(19) 0.0175(4) Uani 1 1 d .
H25 H 0.5272 0.5353 0.7630 0.021 Uiso 1 1 calc R
C24 C 0.4036(3) 0.54505(8) 0.89039(19) 0.0177(4) Uani 1 1 d .
H24 H 0.4955 0.5575 0.9556 0.021 Uiso 1 1 calc R
C21 C 0.1269(3) 0.50850(9) 0.6967(2) 0.0194(4) Uani 1 1 d .
H21 H 0.0347 0.4964 0.6312 0.023 Uiso 1 1 calc R
C3 C 0.2933(3) 0.39879(9) 0.5590(2) 0.0186(4) Uani 1 1 d .
C14 C 0.2855(3) 0.77859(9) 0.4569(2) 0.0202(5) Uani 1 1 d .
C9 C 0.1809(3) 0.62967(9) 0.3648(2) 0.0214(5) Uani 1 1 d .
H9 H 0.1124 0.6098 0.2972 0.026 Uiso 1 1 calc R
C11 C 0.2810(3) 0.71744(9) 0.4607(2) 0.0198(4) Uani 1 1 d .
C13 C 0.3832(3) 0.63231(9) 0.5698(2) 0.0217(5) Uani 1 1 d .
H13 H 0.4524 0.6143 0.6402 0.026 Uiso 1 1 calc R
C22 C 0.1080(3) 0.52029(9) 0.8127(2) 0.0202(5) Uani 1 1 d .
H22 H 0.0042 0.5156 0.8262 0.024 Uiso 1 1 calc R
C4 C 0.4128(3) 0.38593(9) 0.6737(2) 0.0218(5) Uani 1 1 d .
H4 H 0.4844 0.4132 0.7193 0.026 Uiso 1 1 calc R
C12 C 0.3810(3) 0.68920(9) 0.5654(2) 0.0222(5) Uani 1 1 d .
H12 H 0.4477 0.7090 0.6338 0.027 Uiso 1 1 calc R
C10 C 0.1808(3) 0.68660(9) 0.3603(2) 0.0226(5) Uani 1 1 d .
H10 H 0.1129 0.7046 0.2893 0.027 Uiso 1 1 calc R
C23 C 0.2467(3) 0.53911(8) 0.90747(19) 0.0168(4) Uani 1 1 d .
C27 C 0.1862(3) 0.35743(10) 0.4932(2) 0.0239(5) Uani 1 1 d .
H27 H 0.1056 0.3658 0.4172 0.029 Uiso 1 1 calc R
C5 C 0.4247(3) 0.33281(9) 0.7194(2) 0.0264(5) Uani 1 1 d .
H5 H 0.5046 0.3244 0.7957 0.032 Uiso 1 1 calc R
C19 C 0.2903(3) 0.80955(9) 0.5625(2) 0.0240(5) Uani 1 1 d .
H19 H 0.2873 0.7917 0.6350 0.029 Uiso 1 1 calc R
C6 C 0.3179(3) 0.29167(9) 0.6518(2) 0.0264(5) Uani 1 1 d .
C15 C 0.2880(3) 0.80640(10) 0.3486(2) 0.0254(5) Uani 1 1 d .
H15 H 0.2836 0.7865 0.2770 0.030 Uiso 1 1 calc R
C16 C 0.2969(3) 0.86323(10) 0.3470(2) 0.0282(5) Uani 1 1 d .
H16 H 0.2991 0.8813 0.2745 0.034 Uiso 1 1 calc R
C18 C 0.2994(3) 0.86665(9) 0.5607(2) 0.0258(5) Uani 1 1 d .
H18 H 0.3034 0.8868 0.6319 0.031 Uiso 1 1 calc R
C17 C 0.3026(3) 0.89353(9) 0.4529(2) 0.0258(5) Uani 1 1 d .
H17 H 0.3085 0.9318 0.4515 0.031 Uiso 1 1 calc R
C7 C 0.1972(3) 0.30404(10) 0.5387(2) 0.0280(5) Uani 1 1 d .
H7 H 0.1245 0.2769 0.4939 0.034 Uiso 1 1 calc R
C26 C 0.2480(4) 0.19546(11) 0.6371(3) 0.0484(8) Uani 1 1 d .
H26A H 0.2714 0.1922 0.5590 0.073 Uiso 1 1 calc GR
H26B H 0.1295 0.2018 0.6212 0.073 Uiso 1 1 calc GR
H26C H 0.2804 0.1621 0.6843 0.073 Uiso 1 1 calc GR

loop_
_atom_site_aniso_label
_atom_site_aniso_U_11
_atom_site_aniso_U_22
_atom_site_aniso_U_33
_atom_site_aniso_U_23
_atom_site_aniso_U_13
_atom_site_aniso_U_12
Cl1 0.0209(3) 0.0331(3) 0.0146(3) -0.0048(2) 0.0076(2) -0.0004(2)
N1 0.0138(8) 0.0192(9) 0.0156(9) -0.0011(7) 0.0053(7) -0.0012(7)
O1 0.0521(12) 0.0185(8) 0.0435(11) 0.0015(8) 0.0239(9) -0.0002(8)
N2 0.0154(9) 0.0215(9) 0.0157(9) -0.0030(7) 0.0049(7) -0.0018(7)
N3 0.0172(9) 0.0213(9) 0.0179(9) -0.0019(7) 0.0068(7) -0.0021(7)
C1 0.0099(9) 0.0238(11) 0.0134(10) 0.0009(8) 0.0019(7) -0.0008(8)
C8 0.0147(10) 0.0226(11) 0.0165(10) 0.0003(8) 0.0088(8) 0.0002(8)
C20 0.0185(10) 0.0161(10) 0.0120(10) -0.0010(8) 0.0056(8) 0.0004(8)
C2 0.0102(9) 0.0226(11) 0.0169(10) -0.0039(8) 0.0054(8) -0.0018(8)
C25 0.0140(10) 0.0219(10) 0.0180(10) 0.0011(8) 0.0071(8) 0.0001(8)
C24 0.0146(10) 0.0216(10) 0.0156(10) -0.0009(8) 0.0027(8) -0.0017(8)
C21 0.0168(10) 0.0253(11) 0.0156(10) -0.0017(9) 0.0043(8) -0.0017(8)
C3 0.0176(10) 0.0207(10) 0.0204(11) -0.0024(8) 0.0103(8) 0.0003(8)
C14 0.0167(10) 0.0231(11) 0.0196(11) 0.0038(9) 0.0040(8) 0.0021(8)
C9 0.0196(11) 0.0264(11) 0.0170(11) -0.0023(9) 0.0040(8) -0.0020(9)
C11 0.0187(10) 0.0238(11) 0.0191(11) 0.0015(9) 0.0091(9) 0.0010(9)
C13 0.0232(11) 0.0249(11) 0.0149(11) 0.0012(9) 0.0030(8) 0.0021(9)
C22 0.0158(10) 0.0272(11) 0.0188(11) 0.0007(9) 0.0073(8) 0.0005(8)
C4 0.0215(11) 0.0240(11) 0.0220(11) -0.0028(9) 0.0100(9) -0.0010(9)
C12 0.0254(12) 0.0221(11) 0.0168(11) -0.0010(9) 0.0032(9) 0.0000(9)
C10 0.0223(11) 0.0276(12) 0.0160(11) 0.0039(9) 0.0031(9) 0.0035(9)
C23 0.0208(10) 0.0178(10) 0.0133(10) 0.0000(8) 0.0073(8) 0.0019(8)
C27 0.0236(11) 0.0274(12) 0.0224(12) -0.0050(9) 0.0098(9) -0.0039(9)
C5 0.0277(12) 0.0276(12) 0.0263(12) 0.0033(10) 0.0117(10) 0.0034(10)
C19 0.0248(12) 0.0245(11) 0.0234(12) 0.0044(9) 0.0086(9) 0.0025(9)
C6 0.0326(13) 0.0214(11) 0.0323(13) 0.0003(10) 0.0204(11) 0.0002(9)
C15 0.0267(12) 0.0279(12) 0.0215(12) 0.0046(9) 0.0076(9) 0.0044(9)
C16 0.0282(12) 0.0304(12) 0.0272(13) 0.0111(10) 0.0102(10) 0.0043(10)
C18 0.0244(12) 0.0249(11) 0.0279(13) -0.0011(10) 0.0077(10) 0.0028(9)
C17 0.0188(11) 0.0189(11) 0.0386(14) 0.0063(10) 0.0076(10) 0.0027(8)
C7 0.0329(13) 0.0237(12) 0.0331(14) -0.0085(10) 0.0188(11) -0.0093(10)
C26 0.067(2) 0.0189(13) 0.066(2) -0.0027(13) 0.0303(17) -0.0070(13)

loop_
_atom_type_symbol
_atom_type_description
_atom_type_scat_dispersion_real
_atom_type_scat_dispersion_imag
_atom_type_scat_source
C C 0.0033 0.0016 'International Tables Vol C Tables 4.2.6.8 and 6.1.1.4'
H H 0.0000 0.0000 'International Tables Vol C Tables 4.2.6.8 and 6.1.1.4'
Cl Cl 0.1484 0.1585 'International Tables Vol C Tables 4.2.6.8 and 6.1.1.4'
N N 0.0061 0.0033 'International Tables Vol C Tables 4.2.6.8 and 6.1.1.4'
O O 0.0106 0.0060 'International Tables Vol C Tables 4.2.6.8 and 6.1.1.4'

loop_
_geom_angle_atom_site_label_1
_geom_angle_atom_site_label_2
_geom_angle_atom_site_label_3
_geom_angle
C1 N1 C20 127.29(17)
C2 N1 C1 104.91(17)
C2 N1 C20 126.96(17)
C6 O1 C26 118.0(2)
C1 N2 N3 107.67(17)
C2 N3 N2 107.85(17)
N1 C1 C8 127.88(18)
N2 C1 N1 109.77(18)
N2 C1 C8 122.31(18)
C9 C8 C1 117.42(19)
C13 C8 C1 123.51(19)
C13 C8 C9 118.8(2)
C25 C20 N1 120.77(18)
C25 C20 C21 120.88(18)
C21 C20 N1 118.34(18)
N1 C2 C3 126.81(18)
N3 C2 N1 109.78(18)
N3 C2 C3 123.40(18)
C20 C25 H25 120.3
C20 C25 C24 119.40(18)
C24 C25 H25 120.3
C25 C24 H24 120.3
C25 C24 C23 119.37(19)
C23 C24 H24 120.3
C20 C21 H21 120.0
C20 C21 C22 120.03(19)
C22 C21 H21 120.0
C4 C3 C2 121.70(19)
C27 C3 C2 119.0(2)
C27 C3 C4 118.9(2)
C19 C14 C11 120.54(19)
C19 C14 C15 118.5(2)
C15 C14 C11 121.0(2)
C8 C9 H9 119.7
C10 C9 C8 120.6(2)
C10 C9 H9 119.7
C12 C11 C14 120.2(2)
C12 C11 C10 118.0(2)
C10 C11 C14 121.8(2)
C8 C13 H13 119.8
C12 C13 C8 120.4(2)
C12 C13 H13 119.8
C21 C22 H22 120.7
C23 C22 C21 118.59(19)
C23 C22 H22 120.7
C3 C4 H4 120.0
C5 C4 C3 120.0(2)
C5 C4 H4 120.0
C11 C12 H12 119.3
C13 C12 C11 121.3(2)
C13 C12 H12 119.3
C9 C10 C11 120.9(2)
C9 C10 H10 119.5
C11 C10 H10 119.5
C24 C23 Cl1 118.55(16)
C22 C23 Cl1 119.74(16)
C22 C23 C24 121.70(19)
C3 C27 H27 119.3
C7 C27 C3 121.4(2)
C7 C27 H27 119.3
C4 C5 H5 119.8
C4 C5 C6 120.5(2)
C6 C5 H5 119.8
C14 C19 H19 119.6
C18 C19 C14 120.8(2)
C18 C19 H19 119.6
O1 C6 C5 115.1(2)
O1 C6 C7 124.8(2)
C7 C6 C5 120.1(2)
C14 C15 H15 119.7
C16 C15 C14 120.6(2)
C16 C15 H15 119.7
C15 C16 H16 119.8
C15 C16 C17 120.4(2)
C17 C16 H16 119.8
C19 C18 H18 120.0
C17 C18 C19 120.0(2)
C17 C18 H18 120.0
C16 C17 H17 120.1
C18 C17 C16 119.8(2)
C18 C17 H17 120.1
C27 C7 C6 119.1(2)
C27 C7 H7 120.4
C6 C7 H7 120.4
O1 C26 H26A 109.5
O1 C26 H26B 109.5
O1 C26 H26C 109.5
H26A C26 H26B 109.5
H26A C26 H26C 109.5
H26B C26 H26C 109.5

loop_
_geom_bond_atom_site_label_1
_geom_bond_atom_site_label_2
_geom_bond_distance
Cl1 C23 1.742(2)
N1 C1 1.380(3)
N1 C20 1.442(3)
N1 C2 1.378(3)
O1 C6 1.372(3)
O1 C26 1.428(3)
N2 N3 1.385(2)
N2 C1 1.315(3)
N3 C2 1.314(3)
C1 C8 1.472(3)
C8 C9 1.392(3)
C8 C13 1.390(3)
C20 C25 1.385(3)
C20 C21 1.386(3)
C2 C3 1.469(3)
C25 H25 0.9300
C25 C24 1.386(3)
C24 H24 0.9300
C24 C23 1.386(3)
C21 H21 0.9300
C21 C22 1.391(3)
C3 C4 1.397(3)
C3 C27 1.393(3)
C14 C11 1.486(3)
C14 C19 1.395(3)
C14 C15 1.398(3)
C9 H9 0.9300
C9 C10 1.383(3)
C11 C12 1.392(3)
C11 C10 1.395(3)
C13 H13 0.9300
C13 C12 1.382(3)
C22 H22 0.9300
C22 C23 1.383(3)
C4 H4 0.9300
C4 C5 1.380(3)
C12 H12 0.9300
C10 H10 0.9300
C27 H27 0.9300
C27 C7 1.386(3)
C5 H5 0.9300
C5 C6 1.394(3)
C19 H19 0.9300
C19 C18 1.388(3)
C6 C7 1.386(4)
C15 H15 0.9300
C15 C16 1.382(3)
C16 H16 0.9300
C16 C17 1.388(3)
C18 H18 0.9300
C18 C17 1.383(3)
C17 H17 0.9300
C7 H7 0.9300
C26 H26A 0.9600
C26 H26B 0.9600
C26 H26C 0.9600
